data_1559503
loop_
_publ_author_name
'Larsen, Sine'
'Thorsteinsson, Thorstein'
'Bowadt, Soren'
'Hansen, Thomas K.'
'Varma, Karikath S.'
'Becher, Jan'
'Underhill, Allan E.'

_publ_section_title
;
 The Crystal Structures of Three Precursors to Organic Donors Based on
 BEDT--TTF
;
_journal_name_full 'Acta Chemica Scandinavica'
_journal_page_first 709
_journal_page_last 715
_journal_paper_doi 10.3891/acta.chem.scand.45-0709
_journal_volume 45
_journal_year 1991
_chemical_formula_sum 'C5 H4 S5'
_chemical_formula_weight 224.41
_chemical_name_common
;
2,3-dihydro-1,3-dithiolo[4,5-e][1,4]dithiin-6-thione
;
_space_group_IT_number 14
_space_group_name_Hall '-P 2yn'
_space_group_name_H-M_alt 'P 1 21/n 1'
_symmetry_cell_setting monoclinic
_symmetry_Int_Tables_number 14
_symmetry_space_group_name_Hall '-P 2yn'
_symmetry_space_group_name_H-M 'P 1 21/n 1'
_cell_angle_alpha 90.
_cell_angle_beta 93.03(2)
_cell_angle_gamma 90.
_cell_formula_units_Z 4
_cell_length_a 10.600(2)
_cell_length_b 5.7887(8)
_cell_length_c 13.436(3)
_cell_volume 823.3(3)
_diffrn_ambient_temperature 110
_diffrn_radiation_probe x-ray
_diffrn_radiation_type MoK\a
_diffrn_radiation_wavelength 0.71069
_exptl_absorpt_coefficient_mu 1.272
_exptl_crystal_density_diffrn 1.810
_exptl_crystal_F_000 444
_refine_ls_goodness_of_fit_ref 1.4
_refine_ls_number_parameters 107
_refine_ls_number_reflns 2801
_refine_ls_R_factor_gt 0.030
_refine_ls_wR_factor_gt 0.037
_cod_data_source_file Acta-chem-Scand-1991-45-709-1.cif
_cod_data_source_block 1
_cod_original_cell_volume 823.3(5)
_cod_original_sg_symbol_H-M 'P 21/n'
_cod_database_code 1559503

loop_
_space_group_symop_id
_space_group_symop_operation_xyz
1 x,y,z
2 1/2-x,1/2+y,1/2-z
3 -x,-y,-z
4 1/2+x,1/2-y,1/2+z

loop_
_atom_site_label
_atom_site_type_symbol
_atom_site_thermal_displace_type
_atom_site_fract_x
_atom_site_fract_y
_atom_site_fract_z
_atom_site_occupancy
_atom_site_U_iso_or_equiv
_atom_site_calc_flag
_atom_site_refinement_flags
_atom_site_disorder_assembly
_atom_site_disorder_group
S1 S Uiso 0.79347(3) 0.22853(6) 0.35083(3) 1.000 0.0131(1) . . . .
S2 S Uiso 0.94649(3) -0.18078(6) 0.35315(2) 1.000 0.0123(1) . . . .
S3 S Uiso 0.86803(3) -0.36001(6) 0.54632(3) 1.000 0.0141(1) . . . .
S4 S Uiso 0.68180(3) 0.14112(6) 0.54619(3) 1.000 0.0164(1) . . . .
S5 S Uiso 0.95830(3) 0.14173(7) 0.18192(3) 1.000 0.0157(1) . . . .
C1 C Uiso 0.90300(10) 0.0697(2) 0.29060(10) 1.000 0.0117(3) . . . .
C2 C Uiso 0.85740(10) -0.1392(2) 0.45750(10) 1.000 0.0106(3) . . . .
C3 C Uiso 0.75860(10) -0.2668(3) 0.63800(10) 1.000 0.0151(3) . . . .
C4 C Uiso 0.64320(10) -0.1421(3) 0.59330(10) 1.000 0.0156(3) . . . .
C5 C Uiso 0.78600(10) 0.0553(2) 0.45650(10) 1.000 0.0119(3) . . . .

loop_
_atom_type_symbol
_atom_type_description
_atom_type_scat_dispersion_real
_atom_type_scat_dispersion_imag
_atom_type_scat_source
C C 0.0033 0.0016 ' International Tables Vol C Tables 4.2.6.8 and 6.1.1.4'
S S 0.1246 0.1234 ' International Tables Vol C Tables 4.2.6.8 and 6.1.1.4'

loop_
_geom_angle_atom_site_label_1
_geom_angle_atom_site_label_2
_geom_angle_atom_site_label_3
_geom_angle
_geom_angle_site_symmetry_1
_geom_angle_site_symmetry_2
_geom_angle_site_symmetry_3
_geom_angle_publ_flag
C1 S1 C5 97.86(6) . . . yes
C1 S2 C2 97.65(6) . . . yes
C2 S3 C3 103.01(7) . . . yes
C4 S4 C5 98.40(6) . . . yes
S1 C1 S2 112.97(8) . . . yes
S1 C1 S5 124.11(8) . . . yes
S2 C1 S5 122.90(7) . . . yes
S2 C2 S3 115.39(7) . . . yes
S2 C2 C5 115.54(10) . . . yes
S3 C2 C5 129.01(10) . . . yes
S3 C3 C4 113.77(10) . . . yes
S4 C4 C3 112.13(9) . . . yes
S1 C5 S4 117.08(7) . . . yes
S1 C5 C2 115.86(10) . . . yes
S4 C5 C2 126.96(10) . . . yes

loop_
_geom_bond_atom_site_label_1
_geom_bond_atom_site_label_2
_geom_bond_distance
_geom_bond_site_symmetry_1
_geom_bond_site_symmetry_2
_geom_bond_publ_flag
S1 C1 1.7168(13) . . yes
S1 C5 1.7434(14) . . yes
S2 C1 1.7263(13) . . yes
S2 C2 1.7480(13) . . yes
S3 C2 1.7483(14) . . yes
S3 C3 1.8180(14) . . yes
S4 C4 1.8120(17) . . yes
S4 C5 1.7492(13) . . yes
S5 C1 1.6554(14) . . yes
C2 C5 1.3563(16) . . no
C3 C4 1.5167(19) . . no

loop_
_geom_torsion_atom_site_label_1
_geom_torsion_atom_site_label_2
_geom_torsion_atom_site_label_3
_geom_torsion_atom_site_label_4
_geom_torsion
_geom_torsion_site_symmetry_1
_geom_torsion_site_symmetry_2
_geom_torsion_site_symmetry_3
_geom_torsion_site_symmetry_4
_geom_torsion_publ_flag
C5 S1 C1 S2 3.42(8) . . . . no
C5 S1 C1 S5 -178.66(8) . . . . no
C1 S1 C5 S4 -179.25(7) . . . . no
C1 S1 C5 C2 -2.61(11) . . . . no
C2 S2 C1 S1 -3.06(8) . . . . no
C2 S2 C1 S5 178.99(8) . . . . no
C1 S2 C2 S3 178.95(7) . . . . no
C1 S2 C2 C5 1.37(10) . . . . no
C3 S3 C2 S2 -176.90(7) . . . . no
C3 S3 C2 C5 0.29(13) . . . . no
C2 S3 C3 C4 34.99(13) . . . . no
C5 S4 C4 C3 61.10(11) . . . . no
C4 S4 C5 S1 149.53(7) . . . . no
C4 S4 C5 C2 -26.69(12) . . . . no
S2 C2 C5 S1 0.83(13) . . . . no
S2 C2 C5 S4 177.09(7) . . . . no
S3 C2 C5 S1 -176.35(8) . . . . no
S3 C2 C5 S4 -0.10(17) . . . . no
S3 C3 C4 S4 -70.43(13) . . . . no
